data_7150073
loop_
_publ_author_name
'Gibson, Harry W.'
'Wang, Hong'
'Bonrad, Klaus'
'Jones, Jason W.'
'Slebodnick, Carla'
'Zackharov, Lev N.'
'Rheingold, Arnold L.'
'Habenicht, Bradley'
'Lobue, Peter'
'Ratliff, Amy E.'

_publ_section_title
;
 Regioselective routes to disubstituted dibenzo crown ethers and their
 complexations.
;
_journal_issue 11
_journal_name_full 'Organic &amp; biomolecular chemistry'
_journal_page_first 2114
_journal_page_last 2121
_journal_paper_doi 10.1039/b503072m
_journal_volume 3
_journal_year 2005
_chemical_formula_sum 'C28 H36 F6 K O12 P'
_chemical_formula_weight 748.64
_chemical_name_systematic
;
?
;
_space_group_IT_number 2
_symmetry_cell_setting triclinic
_symmetry_space_group_name_Hall '-P 1'
_symmetry_space_group_name_H-M 'P -1'
_atom_sites_solution_hydrogens geom
_atom_sites_solution_primary direct
_atom_sites_solution_secondary difmap
_audit_creation_method SHELXL-97
_cell_angle_alpha 83.7740(10)
_cell_angle_beta 72.7110(10)
_cell_angle_gamma 77.9380(10)
_cell_formula_units_Z 2
_cell_length_a 10.3429(7)
_cell_length_b 12.6823(9)
_cell_length_c 13.1381(9)
_cell_measurement_reflns_used 8841
_cell_measurement_temperature 100(2)
_cell_measurement_theta_max 27.51
_cell_measurement_theta_min 2.25
_cell_volume 1607.17(19)
_computing_cell_refinement 'Bruker SMART'
_computing_data_collection 'Bruker SMART'
_computing_data_reduction 'Bruker SAINT'
_computing_molecular_graphics 'Bruker SHELXTL'
_computing_publication_material 'Bruker SHELXTL'
_computing_structure_refinement 'SHELXL-97 (Sheldrick, 1997)'
_computing_structure_solution 'SHELXS-97 (Sheldrick, 1990)'
_diffrn_ambient_temperature 100(2)
_diffrn_measured_fraction_theta_full 0.934
_diffrn_measured_fraction_theta_max 0.934
_diffrn_measurement_device_type 'CCD area detector'
_diffrn_measurement_method 'phi and omega scans'
_diffrn_radiation_monochromator graphite
_diffrn_radiation_source 'fine-focus sealed tube'
_diffrn_radiation_type MoK\a
_diffrn_radiation_wavelength 0.71073
_diffrn_reflns_av_R_equivalents 0.0176
_diffrn_reflns_av_sigmaI/netI 0.0281
_diffrn_reflns_limit_h_max 13
_diffrn_reflns_limit_h_min -13
_diffrn_reflns_limit_k_max 15
_diffrn_reflns_limit_k_min -16
_diffrn_reflns_limit_l_max 16
_diffrn_reflns_limit_l_min -16
_diffrn_reflns_number 13450
_diffrn_reflns_theta_full 27.51
_diffrn_reflns_theta_max 27.51
_diffrn_reflns_theta_min 1.63
_exptl_absorpt_coefficient_mu 0.312
_exptl_absorpt_correction_T_max 1.000
_exptl_absorpt_correction_T_min 0.779
_exptl_absorpt_correction_type multi-scan
_exptl_absorpt_process_details SADABS
_exptl_crystal_colour Colorless
_exptl_crystal_density_diffrn 1.547
_exptl_crystal_density_meas 0
_exptl_crystal_density_method 'not measured'
_exptl_crystal_description Plate
_exptl_crystal_F_000 776
_exptl_crystal_size_max 0.35
_exptl_crystal_size_mid 0.20
_exptl_crystal_size_min 0.03
_refine_diff_density_max 0.424
_refine_diff_density_min -0.260
_refine_diff_density_rms 0.055
_refine_ls_extinction_method none
_refine_ls_goodness_of_fit_ref 1.035
_refine_ls_hydrogen_treatment mixed
_refine_ls_matrix_type full
_refine_ls_number_parameters 577
_refine_ls_number_reflns 6911
_refine_ls_number_restraints 0
_refine_ls_restrained_S_all 1.035
_refine_ls_R_factor_all 0.0466
_refine_ls_R_factor_gt 0.0392
_refine_ls_shift/su_max 0.000
_refine_ls_shift/su_mean 0.000
_refine_ls_structure_factor_coef Fsqd
_refine_ls_weighting_details 'calc w=1/[\s^2^(Fo^2^)+(0.0499P)^2^+0.9282P] where P=(Fo^2^+2Fc^2^)/3'
_refine_ls_weighting_scheme calc
_refine_ls_wR_factor_gt 0.0950
_refine_ls_wR_factor_ref 0.0988
_reflns_number_gt 5996
_reflns_number_total 6911
_reflns_threshold_expression >2sigma(I)
_cod_data_source_file b503072m.txt
_cod_data_source_block gib64
_cod_depositor_comments
;
The following automatic conversions were performed:
'_symmetry_cell_setting' value 'Triclinic' changed to 'triclinic'
according to '/home/saulius/struct/CIF-dictionaries/cif_core.dic'
dictionary named 'cif_core.dic' version 2.4.1 from
2010-06-29.

'_exptl_absorpt_correction_type' value 'Multi-scan' changed
to 'multi-scan' according to
'/home/saulius/struct/CIF-dictionaries/cif_core.dic' dictionary named
'cif_core.dic' version 2.4.1 from 2010-06-29.

Automatic conversion script
Id: cif_fix_enum 1527 2010-12-29 10:47:43Z saulius 
;
_cod_original_sg_symbol_H-M P-1
_cod_database_code 7150073

loop_
_symmetry_equiv_pos_as_xyz
'x, y, z'
'-x, -y, -z'

loop_
_atom_site_label
_atom_site_type_symbol
_atom_site_fract_x
_atom_site_fract_y
_atom_site_fract_z
_atom_site_U_iso_or_equiv
_atom_site_adp_type
_atom_site_occupancy
_atom_site_symmetry_multiplicity
_atom_site_calc_flag
_atom_site_refinement_flags
_atom_site_disorder_assembly
_atom_site_disorder_group
K1 K 0.65205(4) 0.24404(3) 0.32469(3) 0.01790(9) Uani 1 1 d . . .
O1 O 0.50580(12) 0.39843(10) 0.19241(10) 0.0206(3) Uani 1 1 d . . .
O2 O 0.37346(13) 0.26613(10) 0.36303(10) 0.0201(3) Uani 1 1 d . . .
O3 O 0.47808(12) 0.38293(9) 0.48667(10) 0.0190(3) Uani 1 1 d . . .
O4 O 0.61307(13) 0.19968(9) 0.55752(10) 0.0210(3) Uani 1 1 d . . .
O5 O 0.65849(13) 0.03569(9) 0.44573(10) 0.0192(3) Uani 1 1 d . . .
O6 O 0.64791(13) 0.05892(10) 0.22687(10) 0.0219(3) Uani 1 1 d . . .
O7 O 0.81552(14) 0.20514(10) 0.12042(10) 0.0238(3) Uani 1 1 d . . .
O8 O 0.75635(13) 0.42369(10) 0.18521(10) 0.0213(3) Uani 1 1 d . . .
O9 O 0.80535(17) 0.79299(13) -0.00942(15) 0.0447(4) Uani 1 1 d . . .
O10 O 0.59627(15) 0.85273(11) -0.03239(11) 0.0294(3) Uani 1 1 d . . .
O11 O 1.08837(13) -0.16403(11) 0.66965(11) 0.0260(3) Uani 1 1 d . . .
O12 O 0.98367(13) -0.24987(10) 0.58555(11) 0.0222(3) Uani 1 1 d . . .
C1 C 0.53979(18) 0.49520(14) 0.15096(14) 0.0188(3) Uani 1 1 d . . .
C2 C 0.67459(18) 0.50689(14) 0.14324(14) 0.0191(3) Uani 1 1 d . . .
C3 C 0.71982(19) 0.60130(15) 0.09947(14) 0.0208(4) Uani 1 1 d . . .
C4 C 0.63199(19) 0.68553(14) 0.06105(14) 0.0212(4) Uani 1 1 d . . .
C5 C 0.4973(2) 0.67483(15) 0.07209(15) 0.0227(4) Uani 1 1 d . . .
C6 C 0.45097(19) 0.58061(15) 0.11692(15) 0.0216(4) Uani 1 1 d . . .
C7 C 0.36610(18) 0.38651(15) 0.20475(15) 0.0211(4) Uani 1 1 d . . .
C8 C 0.34914(19) 0.27797(15) 0.26103(15) 0.0219(4) Uani 1 1 d . . .
C9 C 0.28348(18) 0.34122(14) 0.43905(15) 0.0202(4) Uani 1 1 d . . .
C10 C 0.35726(18) 0.42807(13) 0.45382(15) 0.0195(4) Uani 1 1 d . . .
C11 C 0.44686(19) 0.35757(15) 0.59845(15) 0.0213(4) Uani 1 1 d . . .
C12 C 0.5736(2) 0.29155(14) 0.62269(15) 0.0210(4) Uani 1 1 d . . .
C13 C 0.71131(18) 0.11648(13) 0.57750(14) 0.0184(3) Uani 1 1 d . . .
C14 C 0.73313(17) 0.02482(13) 0.51821(14) 0.0172(3) Uani 1 1 d . . .
C15 C 0.82381(17) -0.06667(13) 0.53601(14) 0.0174(3) Uani 1 1 d . . .
C16 C 0.89857(17) -0.06578(13) 0.60901(14) 0.0177(3) Uani 1 1 d . . .
C17 C 0.88221(18) 0.02618(14) 0.66333(14) 0.0197(3) Uani 1 1 d . . .
C18 C 0.78648(19) 0.11733(14) 0.64883(14) 0.0203(4) Uani 1 1 d . . .
C19 C 0.6783(2) -0.05659(14) 0.38438(15) 0.0209(4) Uani 1 1 d . . .
C20 C 0.6000(2) -0.02375(15) 0.30230(16) 0.0233(4) Uani 1 1 d . . .
C21 C 0.7791(2) 0.02510(16) 0.15242(16) 0.0275(4) Uani 1 1 d . . .
C22 C 0.8060(2) 0.11533(16) 0.06933(16) 0.0281(4) Uani 1 1 d . . .
C23 C 0.8561(2) 0.29192(16) 0.04772(16) 0.0251(4) Uani 1 1 d . . .
C24 C 0.88186(19) 0.37419(16) 0.10909(16) 0.0239(4) Uani 1 1 d . . .
C25 C 0.6890(2) 0.78109(15) 0.00490(15) 0.0254(4) Uani 1 1 d . . .
C26 C 0.6482(3) 0.94263(17) -0.09760(19) 0.0340(5) Uani 1 1 d . . .
C27 C 1.00053(17) -0.16251(14) 0.62566(14) 0.0192(3) Uani 1 1 d . . .
C28 C 1.0819(2) -0.34764(16) 0.59098(19) 0.0284(4) Uani 1 1 d . . .
P1 P 0.02122(5) 0.65970(4) 0.26683(4) 0.02260(12) Uani 1 1 d . . .
F1 F -0.08851(16) 0.58951(10) 0.33580(11) 0.0529(4) Uani 1 1 d . . .
F2 F -0.03380(12) 0.74773(9) 0.35565(9) 0.0309(3) Uani 1 1 d . . .
F3 F 0.13164(13) 0.72953(11) 0.19751(10) 0.0397(3) Uani 1 1 d . . .
F4 F 0.07801(14) 0.57093(10) 0.17796(10) 0.0372(3) Uani 1 1 d . . .
F5 F 0.13123(16) 0.59815(13) 0.32740(11) 0.0589(5) Uani 1 1 d . . .
F6 F -0.08699(13) 0.72179(11) 0.20659(11) 0.0405(3) Uani 1 1 d . . .
H3 H 0.810(2) 0.6078(16) 0.0954(17) 0.022(5) Uiso 1 1 d . . .
H5 H 0.437(2) 0.7308(18) 0.0474(18) 0.028(6) Uiso 1 1 d . . .
H6 H 0.362(2) 0.5750(18) 0.1204(18) 0.029(6) Uiso 1 1 d . . .
H7A H 0.349(2) 0.3891(17) 0.1347(18) 0.025(5) Uiso 1 1 d . . .
H7B H 0.303(2) 0.4449(18) 0.2436(17) 0.023(5) Uiso 1 1 d . . .
H8A H 0.415(2) 0.2246(17) 0.2181(17) 0.021(5) Uiso 1 1 d . . .
H8B H 0.255(2) 0.2689(16) 0.2666(16) 0.019(5) Uiso 1 1 d . . .
H9A H 0.256(2) 0.3001(16) 0.5049(17) 0.017(5) Uiso 1 1 d . . .
H9B H 0.202(2) 0.3769(15) 0.4208(15) 0.013(5) Uiso 1 1 d . . .
H10A H 0.292(2) 0.4782(16) 0.5054(16) 0.017(5) Uiso 1 1 d . . .
H10B H 0.389(2) 0.4682(15) 0.3845(16) 0.014(5) Uiso 1 1 d . . .
H11A H 0.417(2) 0.4233(17) 0.6376(17) 0.021(5) Uiso 1 1 d . . .
H11B H 0.376(2) 0.3171(16) 0.6209(16) 0.017(5) Uiso 1 1 d . . .
H12A H 0.5516(19) 0.2712(15) 0.6994(16) 0.013(5) Uiso 1 1 d . . .
H12B H 0.649(2) 0.3328(15) 0.6068(15) 0.015(5) Uiso 1 1 d . . .
H15 H 0.842(2) -0.1309(17) 0.4951(17) 0.021(5) Uiso 1 1 d . . .
H17 H 0.936(2) 0.0271(17) 0.7123(17) 0.025(5) Uiso 1 1 d . . .
H18 H 0.773(2) 0.1792(17) 0.6859(17) 0.024(5) Uiso 1 1 d . . .
H19A H 0.775(2) -0.0817(16) 0.3515(16) 0.018(5) Uiso 1 1 d . . .
H19B H 0.6421(19) -0.1166(15) 0.4331(15) 0.014(5) Uiso 1 1 d . . .
H20A H 0.606(2) -0.0855(18) 0.2639(18) 0.027(6) Uiso 1 1 d . . .
H20B H 0.503(2) 0.0046(17) 0.3356(18) 0.026(5) Uiso 1 1 d . . .
H21A H 0.779(3) -0.038(2) 0.118(2) 0.040(7) Uiso 1 1 d . . .
H21B H 0.851(2) 0.0107(17) 0.1872(18) 0.025(5) Uiso 1 1 d . . .
H22A H 0.894(3) 0.0932(19) 0.014(2) 0.038(6) Uiso 1 1 d . . .
H22B H 0.731(2) 0.1334(18) 0.0378(18) 0.028(6) Uiso 1 1 d . . .
H23A H 0.937(2) 0.2676(17) -0.0067(18) 0.024(5) Uiso 1 1 d . . .
H23B H 0.787(2) 0.3238(17) 0.0119(18) 0.026(6) Uiso 1 1 d . . .
H24A H 0.923(2) 0.4270(16) 0.0602(17) 0.020(5) Uiso 1 1 d . . .
H24B H 0.942(2) 0.3411(16) 0.1517(16) 0.015(5) Uiso 1 1 d . . .
H26A H 0.666(3) 0.993(2) -0.056(2) 0.056(8) Uiso 1 1 d . . .
H26B H 0.573(3) 0.982(2) -0.127(2) 0.055(8) Uiso 1 1 d . . .
H26C H 0.725(3) 0.914(2) -0.155(2) 0.042(7) Uiso 1 1 d . . .
H28A H 1.069(2) -0.3740(19) 0.663(2) 0.036(6) Uiso 1 1 d . . .
H28B H 1.063(3) -0.394(2) 0.546(2) 0.040(7) Uiso 1 1 d . . .
H28C H 1.172(3) -0.335(2) 0.559(2) 0.038(7) Uiso 1 1 d . . .

loop_
_atom_site_aniso_label
_atom_site_aniso_U_11
_atom_site_aniso_U_22
_atom_site_aniso_U_33
_atom_site_aniso_U_23
_atom_site_aniso_U_13
_atom_site_aniso_U_12
K1 0.01642(18) 0.01745(17) 0.01847(19) -0.00179(13) -0.00367(14) -0.00152(13)
O1 0.0151(6) 0.0221(6) 0.0238(7) 0.0004(5) -0.0036(5) -0.0053(5)
O2 0.0196(6) 0.0180(6) 0.0218(6) -0.0051(5) -0.0030(5) -0.0033(5)
O3 0.0191(6) 0.0169(6) 0.0199(6) -0.0024(5) -0.0039(5) -0.0022(5)
O4 0.0263(7) 0.0144(6) 0.0237(7) -0.0053(5) -0.0110(5) 0.0008(5)
O5 0.0234(6) 0.0144(5) 0.0220(6) -0.0037(5) -0.0100(5) -0.0017(5)
O6 0.0241(7) 0.0195(6) 0.0214(7) -0.0017(5) -0.0066(5) -0.0020(5)
O7 0.0285(7) 0.0243(6) 0.0172(6) -0.0014(5) -0.0031(5) -0.0067(5)
O8 0.0181(6) 0.0238(6) 0.0208(6) 0.0019(5) -0.0050(5) -0.0032(5)
O9 0.0361(9) 0.0368(9) 0.0666(12) 0.0195(8) -0.0219(8) -0.0191(7)
O10 0.0332(8) 0.0223(7) 0.0297(8) 0.0050(6) -0.0064(6) -0.0055(6)
O11 0.0210(7) 0.0288(7) 0.0299(7) -0.0024(6) -0.0119(6) -0.0009(5)
O12 0.0197(6) 0.0168(6) 0.0300(7) -0.0016(5) -0.0091(5) 0.0002(5)
C1 0.0211(9) 0.0200(8) 0.0136(8) -0.0030(6) -0.0009(6) -0.0044(7)
C2 0.0184(8) 0.0215(8) 0.0167(8) -0.0035(7) -0.0043(6) -0.0022(7)
C3 0.0198(9) 0.0246(9) 0.0189(9) -0.0034(7) -0.0046(7) -0.0065(7)
C4 0.0255(9) 0.0199(8) 0.0181(9) -0.0042(7) -0.0048(7) -0.0046(7)
C5 0.0240(9) 0.0216(9) 0.0204(9) -0.0019(7) -0.0058(7) 0.0002(7)
C6 0.0174(9) 0.0257(9) 0.0207(9) -0.0025(7) -0.0036(7) -0.0036(7)
C7 0.0152(8) 0.0272(9) 0.0215(9) -0.0028(7) -0.0040(7) -0.0059(7)
C8 0.0193(9) 0.0248(9) 0.0228(9) -0.0066(7) -0.0042(7) -0.0066(7)
C9 0.0163(8) 0.0201(8) 0.0219(9) -0.0032(7) -0.0019(7) -0.0028(7)
C10 0.0197(9) 0.0139(8) 0.0227(9) -0.0020(7) -0.0044(7) 0.0000(7)
C11 0.0246(9) 0.0188(8) 0.0192(9) -0.0056(7) -0.0034(7) -0.0031(7)
C12 0.0275(10) 0.0155(8) 0.0206(9) -0.0057(7) -0.0062(7) -0.0034(7)
C13 0.0197(8) 0.0147(8) 0.0197(9) 0.0010(6) -0.0043(7) -0.0039(6)
C14 0.0172(8) 0.0177(8) 0.0172(8) 0.0000(6) -0.0043(6) -0.0057(6)
C15 0.0177(8) 0.0156(8) 0.0181(8) -0.0007(6) -0.0032(6) -0.0046(6)
C16 0.0152(8) 0.0185(8) 0.0181(8) 0.0021(6) -0.0025(6) -0.0047(6)
C17 0.0192(8) 0.0233(9) 0.0186(9) 0.0009(7) -0.0066(7) -0.0077(7)
C18 0.0248(9) 0.0182(8) 0.0197(9) -0.0025(7) -0.0056(7) -0.0077(7)
C19 0.0268(10) 0.0139(8) 0.0234(9) -0.0042(7) -0.0089(8) -0.0024(7)
C20 0.0278(10) 0.0192(9) 0.0262(10) -0.0023(7) -0.0106(8) -0.0065(7)
C21 0.0311(11) 0.0225(9) 0.0248(10) -0.0067(8) -0.0044(8) 0.0017(8)
C22 0.0340(11) 0.0269(10) 0.0208(10) -0.0053(8) -0.0037(8) -0.0032(8)
C23 0.0220(9) 0.0281(10) 0.0211(9) 0.0020(8) -0.0024(8) -0.0026(8)
C24 0.0149(8) 0.0262(9) 0.0279(10) 0.0025(8) -0.0033(7) -0.0034(7)
C25 0.0313(10) 0.0225(9) 0.0232(10) -0.0026(7) -0.0075(8) -0.0065(8)
C26 0.0466(14) 0.0226(10) 0.0317(12) 0.0042(9) -0.0092(10) -0.0099(9)
C27 0.0157(8) 0.0220(8) 0.0173(8) 0.0009(7) -0.0006(6) -0.0044(7)
C28 0.0266(11) 0.0232(9) 0.0334(12) -0.0044(8) -0.0105(9) 0.0041(8)
P1 0.0224(2) 0.0221(2) 0.0195(2) -0.00299(18) -0.00133(18) -0.00148(18)
F1 0.0656(10) 0.0299(7) 0.0451(8) -0.0066(6) 0.0221(7) -0.0214(7)
F2 0.0309(6) 0.0302(6) 0.0270(6) -0.0104(5) -0.0008(5) -0.0020(5)
F3 0.0378(7) 0.0559(8) 0.0284(7) -0.0123(6) 0.0024(5) -0.0276(6)
F4 0.0432(7) 0.0328(6) 0.0295(7) -0.0128(5) 0.0027(5) -0.0065(5)
F5 0.0583(10) 0.0699(10) 0.0338(8) -0.0135(7) -0.0200(7) 0.0360(8)
F6 0.0336(7) 0.0457(7) 0.0460(8) -0.0054(6) -0.0204(6) -0.0009(6)

loop_
_atom_type_symbol
_atom_type_description
_atom_type_scat_dispersion_real
_atom_type_scat_dispersion_imag
_atom_type_scat_source
C C 0.0033 0.0016 'International Tables Vol C Tables 4.2.6.8 and 6.1.1.4'
H H 0.0000 0.0000 'International Tables Vol C Tables 4.2.6.8 and 6.1.1.4'
O O 0.0106 0.0060 'International Tables Vol C Tables 4.2.6.8 and 6.1.1.4'
F F 0.0171 0.0103 'International Tables Vol C Tables 4.2.6.8 and 6.1.1.4'
P P 0.1023 0.0942 'International Tables Vol C Tables 4.2.6.8 and 6.1.1.4'
K K 0.2009 0.2494 'International Tables Vol C Tables 4.2.6.8 and 6.1.1.4'

loop_
_geom_angle_atom_site_label_1
_geom_angle_atom_site_label_2
_geom_angle_atom_site_label_3
_geom_angle
_geom_angle_site_symmetry_1
_geom_angle_site_symmetry_3
_geom_angle_publ_flag
O11 K1 O2 160.86(4) 2_756 . ?
O11 K1 O7 71.07(4) 2_756 . ?
O2 K1 O7 117.99(4) . . ?
O11 K1 O6 90.31(4) 2_756 . ?
O2 K1 O6 81.34(4) . . ?
O7 K1 O6 60.08(4) . . ?
O11 K1 O3 118.59(4) 2_756 . ?
O2 K1 O3 61.94(4) . . ?
O7 K1 O3 152.66(4) . . ?
O6 K1 O3 139.28(4) . . ?
O11 K1 O5 71.05(4) 2_756 . ?
O2 K1 O5 89.89(4) . . ?
O7 K1 O5 107.06(4) . . ?
O6 K1 O5 60.42(4) . . ?
O3 K1 O5 100.27(4) . . ?
O11 K1 O8 87.97(4) 2_756 . ?
O2 K1 O8 111.16(4) . . ?
O7 K1 O8 60.62(4) . . ?
O6 K1 O8 117.59(4) . . ?
O3 K1 O8 93.08(4) . . ?
O5 K1 O8 158.66(4) . . ?
O11 K1 O1 138.84(4) 2_756 . ?
O2 K1 O1 59.64(4) . . ?
O7 K1 O1 76.86(4) . . ?
O6 K1 O1 95.56(4) . . ?
O3 K1 O1 81.29(4) . . ?
O5 K1 O1 144.94(4) . . ?
O8 K1 O1 53.40(3) . . ?
O11 K1 O4 78.60(4) 2_756 . ?
O2 K1 O4 88.29(4) . . ?
O7 K1 O4 147.89(4) . . ?
O6 K1 O4 110.89(4) . . ?
O3 K1 O4 54.77(3) . . ?
O5 K1 O4 51.38(3) . . ?
O8 K1 O4 129.61(4) . . ?
O1 K1 O4 135.00(4) . . ?
O11 K1 C8 160.89(4) 2_756 . ?
O2 K1 C8 23.66(4) . . ?
O7 K1 C8 94.85(4) . . ?
O6 K1 C8 71.16(4) . . ?
O3 K1 C8 79.86(4) . . ?
O5 K1 C8 102.27(4) . . ?
O8 K1 C8 96.39(4) . . ?
O1 K1 C8 43.10(4) . . ?
O4 K1 C8 111.80(4) . . ?
O11 K1 C10 140.97(4) 2_756 . ?
O2 K1 C10 43.57(4) . . ?
O7 K1 C10 138.08(4) . . ?
O6 K1 C10 124.90(4) . . ?
O3 K1 C10 22.88(4) . . ?
O5 K1 C10 109.48(4) . . ?
O8 K1 C10 89.15(4) . . ?
O1 K1 C10 61.44(4) . . ?
O4 K1 C10 73.56(4) . . ?
C8 K1 C10 57.93(4) . . ?
C1 O1 C7 116.72(14) . . ?
C1 O1 K1 124.76(10) . . ?
C7 O1 K1 114.98(10) . . ?
C8 O2 C9 115.17(14) . . ?
C8 O2 K1 105.90(10) . . ?
C9 O2 K1 119.22(10) . . ?
C11 O3 C10 112.15(13) . . ?
C11 O3 K1 125.68(10) . . ?
C10 O3 K1 106.49(10) . . ?
C13 O4 C12 117.95(13) . . ?
C13 O4 K1 111.43(10) . . ?
C12 O4 K1 116.99(10) . . ?
C14 O5 C19 116.40(13) . . ?
C14 O5 K1 113.24(9) . . ?
C19 O5 K1 115.36(10) . . ?
C20 O6 C21 114.26(14) . . ?
C20 O6 K1 112.52(10) . . ?
C21 O6 K1 109.62(11) . . ?
C22 O7 C23 113.18(14) . . ?
C22 O7 K1 119.42(11) . . ?
C23 O7 K1 120.62(11) . . ?
C2 O8 C24 115.08(14) . . ?
C2 O8 K1 124.02(10) . . ?
C24 O8 K1 105.34(10) . . ?
C25 O10 C26 115.42(17) . . ?
C27 O11 K1 146.78(12) . 2_756 ?
C27 O12 C28 116.76(14) . . ?
O1 C1 C6 124.49(16) . . ?
O1 C1 C2 115.99(15) . . ?
C6 C1 C2 119.51(16) . . ?
C3 C2 O8 121.83(16) . . ?
C3 C2 C1 120.20(16) . . ?
O8 C2 C1 117.89(15) . . ?
C2 C3 C4 120.16(17) . . ?
C2 C3 H3 119.0(13) . . ?
C4 C3 H3 120.8(13) . . ?
C5 C4 C3 119.31(17) . . ?
C5 C4 C25 122.23(17) . . ?
C3 C4 C25 118.38(17) . . ?
C6 C5 C4 120.70(17) . . ?
C6 C5 H5 119.2(14) . . ?
C4 C5 H5 120.0(14) . . ?
C5 C6 C1 120.02(17) . . ?
C5 C6 H6 118.5(14) . . ?
C1 C6 H6 121.4(14) . . ?
O1 C7 C8 107.10(15) . . ?
O1 C7 H7A 110.4(13) . . ?
C8 C7 H7A 109.6(13) . . ?
O1 C7 H7B 109.6(13) . . ?
C8 C7 H7B 112.6(13) . . ?
H7A C7 H7B 107.6(18) . . ?
O2 C8 C7 113.63(14) . . ?
O2 C8 K1 50.44(8) . . ?
C7 C8 K1 92.91(10) . . ?
O2 C8 H8A 107.1(13) . . ?
C7 C8 H8A 107.5(13) . . ?
K1 C8 H8A 70.7(12) . . ?
O2 C8 H8B 111.1(12) . . ?
C7 C8 H8B 106.8(12) . . ?
K1 C8 H8B 158.2(12) . . ?
H8A C8 H8B 110.6(17) . . ?
O2 C9 C10 111.00(14) . . ?
O2 C9 H9A 106.4(12) . . ?
C10 C9 H9A 110.2(12) . . ?
O2 C9 H9B 114.2(12) . . ?
C10 C9 H9B 107.5(11) . . ?
H9A C9 H9B 107.6(16) . . ?
O3 C10 C9 111.92(14) . . ?
O3 C10 K1 50.64(8) . . ?
C9 C10 K1 82.46(9) . . ?
O3 C10 H10A 111.4(11) . . ?
C9 C10 H10A 108.6(12) . . ?
K1 C10 H10A 162.0(11) . . ?
O3 C10 H10B 106.3(11) . . ?
C9 C10 H10B 109.4(11) . . ?
K1 C10 H10B 79.1(11) . . ?
H10A C10 H10B 109.2(16) . . ?
O3 C11 C12 108.55(15) . . ?
O3 C11 H11A 110.4(12) . . ?
C12 C11 H11A 110.2(12) . . ?
O3 C11 H11B 111.0(12) . . ?
C12 C11 H11B 108.5(12) . . ?
H11A C11 H11B 108.2(17) . . ?
O4 C12 C11 105.87(14) . . ?
O4 C12 H12A 112.7(11) . . ?
C11 C12 H12A 108.9(11) . . ?
O4 C12 H12B 110.7(11) . . ?
C11 C12 H12B 112.0(11) . . ?
H12A C12 H12B 106.7(16) . . ?
O4 C13 C18 125.23(15) . . ?
O4 C13 C14 114.31(15) . . ?
C18 C13 C14 120.46(16) . . ?
O5 C14 C15 125.12(15) . . ?
O5 C14 C13 115.18(15) . . ?
C15 C14 C13 119.69(16) . . ?
C14 C15 C16 119.54(16) . . ?
C14 C15 H15 121.3(12) . . ?
C16 C15 H15 119.0(12) . . ?
C17 C16 C15 120.70(16) . . ?
C17 C16 C27 119.29(16) . . ?
C15 C16 C27 119.97(16) . . ?
C16 C17 C18 119.89(16) . . ?
C16 C17 H17 120.5(13) . . ?
C18 C17 H17 119.6(13) . . ?
C13 C18 C17 119.58(16) . . ?
C13 C18 H18 119.7(13) . . ?
C17 C18 H18 120.8(13) . . ?
O5 C19 C20 107.73(14) . . ?
O5 C19 H19A 110.6(12) . . ?
C20 C19 H19A 111.5(12) . . ?
O5 C19 H19B 109.1(11) . . ?
C20 C19 H19B 110.3(11) . . ?
H19A C19 H19B 107.5(16) . . ?
O6 C20 C19 114.29(15) . . ?
O6 C20 H20A 108.0(13) . . ?
C19 C20 H20A 109.1(13) . . ?
O6 C20 H20B 105.3(13) . . ?
C19 C20 H20B 111.4(13) . . ?
H20A C20 H20B 108.5(18) . . ?
O6 C21 C22 107.96(16) . . ?
O6 C21 H21A 110.2(15) . . ?
C22 C21 H21A 109.2(15) . . ?
O6 C21 H21B 110.9(13) . . ?
C22 C21 H21B 108.5(13) . . ?
H21A C21 H21B 110.1(19) . . ?
O7 C22 C21 108.04(16) . . ?
O7 C22 H22A 109.0(14) . . ?
C21 C22 H22A 110.3(14) . . ?
O7 C22 H22B 110.4(13) . . ?
C21 C22 H22B 108.7(13) . . ?
H22A C22 H22B 110.4(19) . . ?
O7 C23 C24 107.95(16) . . ?
O7 C23 H23A 110.9(13) . . ?
C24 C23 H23A 109.5(13) . . ?
O7 C23 H23B 111.9(13) . . ?
C24 C23 H23B 110.5(13) . . ?
H23A C23 H23B 106.1(18) . . ?
O8 C24 C23 111.75(15) . . ?
O8 C24 H24A 111.1(12) . . ?
C23 C24 H24A 108.9(12) . . ?
O8 C24 H24B 104.8(12) . . ?
C23 C24 H24B 110.9(12) . . ?
H24A C24 H24B 109.3(17) . . ?
O9 C25 O10 122.86(18) . . ?
O9 C25 C4 124.93(18) . . ?
O10 C25 C4 112.17(16) . . ?
O10 C26 H26A 111.7(18) . . ?
O10 C26 H26B 105.7(17) . . ?
H26A C26 H26B 106(2) . . ?
O10 C26 H26C 108.2(15) . . ?
H26A C26 H26C 115(2) . . ?
H26B C26 H26C 109(2) . . ?
O11 C27 O12 123.37(16) . . ?
O11 C27 C16 125.17(16) . . ?
O12 C27 C16 111.46(15) . . ?
O12 C28 H28A 109.8(14) . . ?
O12 C28 H28B 103.1(15) . . ?
H28A C28 H28B 114(2) . . ?
O12 C28 H28C 110.1(15) . . ?
H28A C28 H28C 112(2) . . ?
H28B C28 H28C 107(2) . . ?
F6 P1 F1 90.15(9) . . ?
F6 P1 F3 89.97(8) . . ?
F1 P1 F3 179.73(8) . . ?
F6 P1 F2 90.29(7) . . ?
F1 P1 F2 89.98(7) . . ?
F3 P1 F2 90.25(7) . . ?
F6 P1 F5 179.39(9) . . ?
F1 P1 F5 90.39(10) . . ?
F3 P1 F5 89.48(9) . . ?
F2 P1 F5 89.43(7) . . ?
F6 P1 F4 90.28(7) . . ?
F1 P1 F4 90.23(7) . . ?
F3 P1 F4 89.53(7) . . ?
F2 P1 F4 179.39(8) . . ?
F5 P1 F4 90.00(8) . . ?

loop_
_geom_bond_atom_site_label_1
_geom_bond_atom_site_label_2
_geom_bond_distance
_geom_bond_site_symmetry_2
_geom_bond_publ_flag
K1 O11 2.6845(13) 2_756 ?
K1 O2 2.7323(13) . ?
K1 O7 2.7470(13) . ?
K1 O6 2.8097(13) . ?
K1 O3 2.8429(12) . ?
K1 O5 2.9314(12) . ?
K1 O8 2.9427(13) . ?
K1 O1 2.9545(13) . ?
K1 O4 2.9707(13) . ?
K1 C8 3.4083(19) . ?
K1 C10 3.5259(18) . ?
O1 C1 1.359(2) . ?
O1 C7 1.443(2) . ?
O2 C8 1.422(2) . ?
O2 C9 1.433(2) . ?
O3 C11 1.422(2) . ?
O3 C10 1.430(2) . ?
O4 C13 1.366(2) . ?
O4 C12 1.438(2) . ?
O5 C14 1.373(2) . ?
O5 C19 1.438(2) . ?
O6 C20 1.424(2) . ?
O6 C21 1.428(2) . ?
O7 C22 1.418(2) . ?
O7 C23 1.424(2) . ?
O8 C2 1.382(2) . ?
O8 C24 1.450(2) . ?
O9 C25 1.200(2) . ?
O10 C25 1.343(2) . ?
O10 C26 1.447(2) . ?
O11 C27 1.209(2) . ?
O11 K1 2.6845(13) 2_756 ?
O12 C27 1.341(2) . ?
O12 C28 1.439(2) . ?
C1 C6 1.393(3) . ?
C1 C2 1.405(2) . ?
C2 C3 1.381(2) . ?
C3 C4 1.404(3) . ?
C3 H3 0.94(2) . ?
C4 C5 1.391(3) . ?
C4 C25 1.486(3) . ?
C5 C6 1.387(3) . ?
C5 H5 0.94(2) . ?
C6 H6 0.92(2) . ?
C7 C8 1.508(3) . ?
C7 H7A 0.98(2) . ?
C7 H7B 0.96(2) . ?
C8 H8A 0.95(2) . ?
C8 H8B 0.98(2) . ?
C9 C10 1.523(2) . ?
C9 H9A 0.96(2) . ?
C9 H9B 0.954(19) . ?
C10 H10A 0.98(2) . ?
C10 H10B 0.99(2) . ?
C11 C12 1.501(3) . ?
C11 H11A 0.97(2) . ?
C11 H11B 0.94(2) . ?
C12 H12A 0.98(2) . ?
C12 H12B 0.99(2) . ?
C13 C18 1.386(2) . ?
C13 C14 1.411(2) . ?
C14 C15 1.377(2) . ?
C15 C16 1.402(2) . ?
C15 H15 0.98(2) . ?
C16 C17 1.387(2) . ?
C16 C27 1.484(2) . ?
C17 C18 1.392(3) . ?
C17 H17 0.97(2) . ?
C18 H18 0.93(2) . ?
C19 C20 1.508(3) . ?
C19 H19A 0.96(2) . ?
C19 H19B 1.000(19) . ?
C20 H20A 0.96(2) . ?
C20 H20B 0.98(2) . ?
C21 C22 1.503(3) . ?
C21 H21A 0.96(3) . ?
C21 H21B 0.96(2) . ?
C22 H22A 0.99(3) . ?
C22 H22B 0.96(2) . ?
C23 C24 1.495(3) . ?
C23 H23A 0.95(2) . ?
C23 H23B 0.97(2) . ?
C24 H24A 0.95(2) . ?
C24 H24B 0.96(2) . ?
C26 H26A 0.96(3) . ?
C26 H26B 0.99(3) . ?
C26 H26C 0.96(3) . ?
C28 H28A 0.95(3) . ?
C28 H28B 0.96(3) . ?
C28 H28C 0.94(3) . ?
P1 F6 1.5881(13) . ?
P1 F1 1.5930(13) . ?
P1 F3 1.5961(13) . ?
P1 F2 1.5982(12) . ?
P1 F5 1.6029(14) . ?
P1 F4 1.6053(12) . ?
